data_1572119
loop_
_publ_author_name
'Zheng, Yun-Yun'
'Su, De-Sen'
'Yao, Qing-Hua'
'Huang, Min-Min'

_publ_section_title
;
 Poly[[\m3-2-(benzotriazol-1-yl)acetato-\k3 O:O&#x2032;:N
 3]chlorido(ethanol-\kO)cobalt(II)]
;
_journal_coeditor_code HB4477
_journal_issue 7
_journal_name_full IUCrData
_journal_paper_doi 10.1107/S2414314624006308
_journal_volume 9
_journal_year 2024
_chemical_formula_iupac '[Co (C8 H6 N3 O2) Cl (C2 H6 O1)]'
_chemical_formula_moiety 'C10 H12 Cl Co N3 O3'
_chemical_formula_sum 'C10 H12 Cl Co N3 O3'
_chemical_formula_weight 316.61
_chemical_name_systematic
Poly[[\m~3~-2-(benzotriazol-1-yl)acetato-\k^3^<i>O</i>:<i>O</i>':<i>N</i>^3^]chlorido(ethanol-\k<i>O</i>)cobalt(II)]
_space_group_crystal_system orthorhombic
_space_group_IT_number 62
_space_group_name_Hall '-P 2ac 2n'
_space_group_name_H-M_alt 'P n m a'
_atom_sites_solution_hydrogens mixed
_atom_sites_solution_primary dual
_audit_creation_method
;
Olex2 1.2
(compiled 2018.05.18 svn.r3508 for OlexSys, GUI svn.r5497)
;
_cell_angle_alpha 90
_cell_angle_beta 90
_cell_angle_gamma 90
_cell_formula_units_Z 8
_cell_length_a 9.681(2)
_cell_length_b 18.411(4)
_cell_length_c 13.163(3)
_cell_measurement_reflns_used 39979
_cell_measurement_temperature 223(2)
_cell_measurement_theta_max 27.6
_cell_measurement_theta_min 2.61
_cell_volume 2346.1(9)
_computing_cell_refinement
;
SAINT v6.28A (Bruker, 2002)
;
_computing_data_collection
;
SMART (Bruker, 2002)
;
_computing_data_reduction
;
SAINT v6.28A (Bruker, 2002)
;
_computing_molecular_graphics
;
Olex2 (Dolomanov <i>et al.</i>,  2009)
;
_computing_publication_material
;
Olex2 (Dolomanov <i>et al.</i>,  2009)
;
_computing_structure_refinement
;
SHELXL (Sheldrick, 2008)
;
_computing_structure_solution
;
<i>SHELXD1997</i> (Sheldrick, 2008)
;
_diffrn_ambient_temperature 223.15
_diffrn_measured_fraction_theta_full 0.991
_diffrn_measured_fraction_theta_max 0.957
_diffrn_measurement_device_type 'Bruker SMART CCD'
_diffrn_measurement_method \w
_diffrn_radiation_type MoK\a
_diffrn_radiation_wavelength 0.71073
_diffrn_reflns_av_R_equivalents 0.0365
_diffrn_reflns_av_unetI/netI 0.0330
_diffrn_reflns_limit_h_max 13
_diffrn_reflns_limit_h_min -12
_diffrn_reflns_limit_k_max 24
_diffrn_reflns_limit_k_min -23
_diffrn_reflns_limit_l_max 17
_diffrn_reflns_limit_l_min -11
_diffrn_reflns_number 13580
_diffrn_reflns_theta_full 25.242
_diffrn_reflns_theta_max 28.518
_diffrn_reflns_theta_min 1.902
_exptl_absorpt_coefficient_mu 1.694
_exptl_absorpt_correction_T_max 0.859
_exptl_absorpt_correction_T_min 0.745
_exptl_absorpt_correction_type multi-scan
_exptl_absorpt_process_details
;
(SADABS; Krause <i>et al.</i>,  2015)
;
_exptl_crystal_colour blue
_exptl_crystal_density_diffrn 1.793
_exptl_crystal_density_method 'not measured'
_exptl_crystal_description block
_exptl_crystal_F_000 1288
_exptl_crystal_size_max 0.25
_exptl_crystal_size_mid 0.15
_exptl_crystal_size_min 0.09
_refine_diff_density_max 0.706
_refine_diff_density_min -0.382
_refine_ls_extinction_method none
_refine_ls_goodness_of_fit_ref 1.089
_refine_ls_hydrogen_treatment mixed
_refine_ls_matrix_type full
_refine_ls_number_parameters 184
_refine_ls_number_reflns 3058
_refine_ls_number_restraints 3
_refine_ls_restrained_S_all 1.091
_refine_ls_R_factor_all 0.0564
_refine_ls_R_factor_gt 0.0447
_refine_ls_shift/su_max 0.000
_refine_ls_shift/su_mean 0.000
_refine_ls_structure_factor_coef Fsqd
_refine_ls_weighting_details 'w=1/[\s^2^(Fo^2^)+(0.0582P)^2^+2.3224P] where P=(Fo^2^+2Fc^2^)/3'
_refine_ls_weighting_scheme calc
_refine_ls_wR_factor_gt 0.1156
_refine_ls_wR_factor_ref 0.1201
_reflns_number_gt 2337
_reflns_number_total 3058
_reflns_threshold_expression 'I > 2\s(I)'
_cod_data_source_file hb4477.cif
_cod_data_source_block I
_cod_database_code 1572119
_shelx_space_group_comment
;
The symmetry employed for this shelxl refinement is uniquely defined
by the following loop, which should always be used as a source of
symmetry information in preference to the above space-group names.
They are only intended as comments.
;
_shelxl_version_number 2.014

loop_
_space_group_symop_operation_xyz
'x, y, z'
'-x+1/2, -y, z+1/2'
'-x, y+1/2, -z'
'x+1/2, -y+1/2, -z+1/2'
'-x, -y, -z'
'x-1/2, y, -z-1/2'
'x, -y-1/2, z'
'-x-1/2, y-1/2, z-1/2'

loop_
_atom_site_type_symbol
_atom_site_label
_atom_site_fract_x
_atom_site_fract_y
_atom_site_fract_z
_atom_site_U_iso_or_equiv
_atom_site_adp_type
_atom_site_calc_flag
_atom_site_occupancy
_atom_site_disorder_assembly
_atom_site_disorder_group
Co Co1 0.43288(6) 0.2500 0.34271(4) 0.03019(17) Uani d 1 . .
Co Co2 0.5000 0.5000 0.5000 0.02529(16) Uani d 1 . .
Cl Cl1 0.34331(13) 0.2500 0.18726(8) 0.0404(3) Uani d 1 . .
Cl Cl2 0.27129(14) 0.2500 0.46492(10) 0.0472(3) Uani d 1 . .
O O1 0.5318(2) 0.33968(11) 0.37700(15) 0.0296(4) Uani d 1 . .
O O2 0.5907(2) 0.45529(11) 0.36795(15) 0.0288(4) Uani d 1 . .
O O3 0.4442(3) 0.40048(12) 0.55516(16) 0.0404(6) Uani d 1 . .
H H3 0.448(4) 0.3656(8) 0.5120(12) 0.061 Uiso d 1 . .
N N1 0.6491(2) 0.44636(13) 0.16425(17) 0.0279(5) Uani d 1 . .
N N2 0.7812(3) 0.44389(13) 0.13833(18) 0.0303(5) Uani d 1 . .
N N3 0.8091(3) 0.50073(13) 0.08376(18) 0.0296(5) Uani d 1 . .
C C1 0.5701(3) 0.39542(15) 0.3296(2) 0.0245(6) Uani d 1 . .
C C2 0.4659(6) 0.3692(2) 0.6509(3) 0.0657(13) Uani d 1 . .
H H2AA 0.4721 0.4093 0.6986 0.079 Uiso calc 0.507(11) A 1
H H2AB 0.3817 0.3432 0.6674 0.079 Uiso calc 0.507(11) A 1
H H2BC 0.5343 0.3314 0.6415 0.079 Uiso calc 0.493(11) A 2
H H2BD 0.5090 0.4063 0.6925 0.079 Uiso calc 0.493(11) A 2
C C3 0.5741(13) 0.3227(7) 0.6741(10) 0.095(4) Uani d 0.507(11) A 1
H H3A 0.6599 0.3487 0.6695 0.143 Uiso calc 0.507(11) A 1
H H3B 0.5747 0.2829 0.6270 0.143 Uiso calc 0.507(11) A 1
H H3C 0.5626 0.3045 0.7419 0.143 Uiso calc 0.507(11) A 1
C C4 0.5894(3) 0.38538(16) 0.2171(2) 0.0303(6) Uani d 1 . .
H H4A 0.6480 0.3433 0.2062 0.036 Uiso calc 1 . .
H H4B 0.5002 0.3748 0.1870 0.036 Uiso calc 1 . .
C C5 0.6926(3) 0.54205(16) 0.0755(2) 0.0297(6) Uani d 1 . .
C C6 0.5883(3) 0.50689(16) 0.1263(2) 0.0303(6) Uani d 1 . .
C C7 0.4538(3) 0.5326(2) 0.1284(3) 0.0388(7) Uani d 1 . .
H H7 0.3835 0.5079 0.1619 0.047 Uiso calc 1 . .
C C8 0.4311(4) 0.5955(2) 0.0789(3) 0.0464(9) Uani d 1 . .
H H8 0.3422 0.6146 0.0776 0.056 Uiso calc 1 . .
C C9 0.5380(4) 0.6334(2) 0.0290(3) 0.0446(8) Uani d 1 . .
H H9 0.5181 0.6775 -0.0022 0.053 Uiso calc 1 . .
C C10 0.6678(4) 0.60771(17) 0.0254(2) 0.0389(7) Uani d 1 . .
H H10 0.7376 0.6324 -0.0087 0.047 Uiso calc 1 . .
C C3A 0.3657(10) 0.3405(5) 0.7065(6) 0.061(3) Uani d 0.493(11) A 2
H H3AA 0.3169 0.3050 0.6670 0.092 Uiso calc 0.493(11) A 2
H H3AB 0.3030 0.3781 0.7272 0.092 Uiso calc 0.493(11) A 2
H H3AC 0.4047 0.3178 0.7655 0.092 Uiso calc 0.493(11) A 2

loop_
_atom_site_aniso_label
_atom_site_aniso_U_11
_atom_site_aniso_U_22
_atom_site_aniso_U_33
_atom_site_aniso_U_12
_atom_site_aniso_U_13
_atom_site_aniso_U_23
Co1 0.0432(4) 0.0220(3) 0.0254(3) 0.000 0.0007(2) 0.000
Co2 0.0336(3) 0.0231(3) 0.0191(3) -0.0040(2) -0.0011(2) -0.0030(2)
Cl1 0.0500(7) 0.0401(6) 0.0310(6) 0.000 -0.0062(5) 0.000
Cl2 0.0544(7) 0.0450(7) 0.0423(6) 0.000 0.0154(6) 0.000
O1 0.0409(11) 0.0250(10) 0.0230(10) -0.0056(9) 0.0008(9) 0.0008(8)
O2 0.0389(11) 0.0259(10) 0.0217(9) -0.0043(8) 0.0033(8) -0.0050(8)
O3 0.0704(16) 0.0263(11) 0.0245(11) -0.0106(11) -0.0037(11) -0.0014(9)
N1 0.0327(12) 0.0291(12) 0.0220(11) -0.0024(10) 0.0040(10) 0.0015(9)
N2 0.0369(13) 0.0287(12) 0.0252(12) 0.0001(11) 0.0060(10) 0.0035(10)
N3 0.0351(13) 0.0273(12) 0.0265(12) -0.0005(10) 0.0046(11) 0.0059(10)
C1 0.0249(13) 0.0263(14) 0.0223(13) 0.0001(11) -0.0018(11) 0.0015(10)
C2 0.112(4) 0.047(2) 0.038(2) -0.001(2) -0.014(2) 0.0075(18)
C3 0.111(10) 0.079(8) 0.096(9) 0.013(7) -0.004(7) 0.027(6)
C4 0.0430(16) 0.0242(13) 0.0238(13) -0.0065(12) 0.0059(12) -0.0004(11)
C5 0.0386(16) 0.0295(14) 0.0210(13) -0.0006(12) 0.0021(12) 0.0013(11)
C6 0.0385(15) 0.0307(15) 0.0217(13) 0.0012(12) 0.0007(12) -0.0015(11)
C7 0.0369(16) 0.0463(19) 0.0332(17) 0.0021(15) 0.0027(14) -0.0039(15)
C8 0.047(2) 0.054(2) 0.0388(19) 0.0146(17) -0.0046(16) -0.0047(16)
C9 0.062(2) 0.0367(18) 0.0351(18) 0.0117(16) -0.0053(16) 0.0043(15)
C10 0.055(2) 0.0334(16) 0.0281(15) 0.0023(15) 0.0004(15) 0.0046(13)
C3A 0.082(6) 0.069(6) 0.033(4) -0.019(5) 0.003(4) 0.007(4)

loop_
_atom_type_symbol
_atom_type_description
_atom_type_scat_dispersion_real
_atom_type_scat_dispersion_imag
_atom_type_scat_source
C C 0.0030 0.0020 'International Tables Vol C Tables 4.2.6.8 and 6.1.1.4'
H H 0.0000 0.0000 'International Tables Vol C Tables 4.2.6.8 and 6.1.1.4'
Cl Cl 0.1480 0.1590 'International Tables Vol C Tables 4.2.6.8 and 6.1.1.4'
Co Co 0.3490 0.9720 'International Tables Vol C Tables 4.2.6.8 and 6.1.1.4'
N N 0.0060 0.0030 'International Tables Vol C Tables 4.2.6.8 and 6.1.1.4'
O O 0.0110 0.0060 'International Tables Vol C Tables 4.2.6.8 and 6.1.1.4'

loop_
_geom_angle_atom_site_label_1
_geom_angle_atom_site_label_2
_geom_angle_atom_site_label_3
_geom_angle_site_symmetry_1
_geom_angle_site_symmetry_3
_geom_angle
_geom_angle_publ_flag
Cl1 Co1 Cl2 . . 112.83(6) ?
O1 Co1 Cl1 . . 113.73(6) ?
O1 Co1 Cl1 7_565 . 113.73(6) ?
O1 Co1 Cl2 . . 100.10(7) ?
O1 Co1 Cl2 7_565 . 100.10(7) ?
O1 Co1 O1 . 7_565 114.66(13) ?
O2 Co2 O2 5_666 . 180.0 ?
O2 Co2 N3 5_666 6_556 93.56(9) ?
O2 Co2 N3 . 6_556 86.44(9) ?
O2 Co2 N3 5_666 2_665 86.44(9) ?
O2 Co2 N3 . 2_665 93.56(9) ?
O3 Co2 O2 . . 93.03(8) ?
O3 Co2 O2 5_666 5_666 93.03(8) ?
O3 Co2 O2 5_666 . 86.97(8) ?
O3 Co2 O2 . 5_666 86.97(8) ?
O3 Co2 O3 5_666 . 180.0 ?
O3 Co2 N3 . 6_556 87.74(10) ?
O3 Co2 N3 . 2_665 92.26(10) ?
O3 Co2 N3 5_666 6_556 92.25(10) ?
O3 Co2 N3 5_666 2_665 87.75(10) ?
N3 Co2 N3 6_556 2_665 180.0 ?
C1 O1 Co1 . . 135.83(19) ?
C1 O2 Co2 . . 128.27(18) ?
Co2 O3 H3 . . 115.0(14) ?
C2 O3 Co2 . . 130.4(2) ?
C2 O3 H3 . . 106.3(14) ?
N2 N1 C4 . . 119.0(2) ?
N2 N1 C6 . . 110.6(2) ?
C6 N1 C4 . . 130.1(3) ?
N3 N2 N1 . . 108.4(2) ?
N2 N3 Co2 . 2_664 117.20(19) ?
N2 N3 C5 . . 108.8(2) ?
C5 N3 Co2 . 2_664 132.23(19) ?
O1 C1 C4 . . 115.1(2) ?
O2 C1 O1 . . 125.2(3) ?
O2 C1 C4 . . 119.6(2) ?
O3 C2 H2AA . . 106.2 ?
O3 C2 H2AB . . 106.2 ?
O3 C2 H2BC . . 106.5 ?
O3 C2 H2BD . . 106.5 ?
H2AA C2 H2AB . . 106.4 ?
H2BC C2 H2BD . . 106.5 ?
C3 C2 O3 . . 124.4(7) ?
C3 C2 H2AA . . 106.2 ?
C3 C2 H2AB . . 106.2 ?
C3A C2 O3 . . 123.4(6) ?
C3A C2 H2BC . . 106.5 ?
C3A C2 H2BD . . 106.5 ?
C2 C3 H3A . . 109.5 ?
C2 C3 H3B . . 109.5 ?
C2 C3 H3C . . 109.5 ?
H3A C3 H3B . . 109.5 ?
H3A C3 H3C . . 109.5 ?
H3B C3 H3C . . 109.5 ?
N1 C4 C1 . . 115.4(2) ?
N1 C4 H4A . . 108.4 ?
N1 C4 H4B . . 108.4 ?
C1 C4 H4A . . 108.4 ?
C1 C4 H4B . . 108.4 ?
H4A C4 H4B . . 107.5 ?
N3 C5 C6 . . 107.8(2) ?
N3 C5 C10 . . 131.4(3) ?
C6 C5 C10 . . 120.8(3) ?
N1 C6 C5 . . 104.4(3) ?
N1 C6 C7 . . 133.0(3) ?
C5 C6 C7 . . 122.6(3) ?
C6 C7 H7 . . 122.0 ?
C8 C7 C6 . . 115.9(3) ?
C8 C7 H7 . . 122.0 ?
C7 C8 H8 . . 119.0 ?
C7 C8 C9 . . 122.1(3) ?
C9 C8 H8 . . 119.0 ?
C8 C9 H9 . . 119.0 ?
C10 C9 C8 . . 121.9(3) ?
C10 C9 H9 . . 119.0 ?
C5 C10 H10 . . 121.7 ?
C9 C10 C5 . . 116.6(3) ?
C9 C10 H10 . . 121.7 ?
C2 C3A H3AA . . 109.5 ?
C2 C3A H3AB . . 109.5 ?
C2 C3A H3AC . . 109.5 ?
H3AA C3A H3AB . . 109.5 ?
H3AA C3A H3AC . . 109.5 ?
H3AB C3A H3AC . . 109.5 ?

loop_
_geom_bond_atom_site_label_1
_geom_bond_atom_site_label_2
_geom_bond_site_symmetry_2
_geom_bond_distance
_geom_bond_publ_flag
Co1 Cl1 . 2.2223(13) ?
Co1 Cl2 . 2.2439(14) ?
Co1 O1 7_565 1.961(2) ?
Co1 O1 . 1.961(2) ?
Co2 O2 . 2.114(2) ?
Co2 O2 5_666 2.114(2) ?
Co2 O3 5_666 2.043(2) ?
Co2 O3 . 2.043(2) ?
Co2 N3 6_556 2.152(3) ?
Co2 N3 2_665 2.152(3) ?
O1 C1 . 1.257(3) ?
O2 C1 . 1.228(3) ?
O3 H3 . 0.859(9) ?
O3 C2 . 1.401(4) ?
N1 N2 . 1.324(3) ?
N1 C4 . 1.441(4) ?
N1 C6 . 1.356(4) ?
N2 N3 . 1.298(3) ?
N3 Co2 2_664 2.152(2) ?
N3 C5 . 1.365(4) ?
C1 C4 . 1.505(4) ?
C2 H2AA . 0.9700 ?
C2 H2AB . 0.9700 ?
C2 H2BC . 0.9700 ?
C2 H2BD . 0.9700 ?
C2 C3 . 1.387(12) ?
C2 C3A . 1.324(9) ?
C3 H3A . 0.9600 ?
C3 H3B . 0.9600 ?
C3 H3C . 0.9600 ?
C4 H4A . 0.9700 ?
C4 H4B . 0.9700 ?
C5 C6 . 1.373(4) ?
C5 C10 . 1.397(4) ?
C6 C7 . 1.386(5) ?
C7 H7 . 0.9300 ?
C7 C8 . 1.347(5) ?
C8 H8 . 0.9300 ?
C8 C9 . 1.410(5) ?
C9 H9 . 0.9300 ?
C9 C10 . 1.344(5) ?
C10 H10 . 0.9300 ?
C3A H3AA . 0.9600 ?
C3A H3AB . 0.9600 ?
C3A H3AC . 0.9600 ?

loop_
_geom_hbond_atom_site_label_D
_geom_hbond_atom_site_label_H
_geom_hbond_atom_site_label_A
_geom_hbond_site_symmetry_A
_geom_hbond_distance_DH
_geom_hbond_distance_HA
_geom_hbond_distance_DA
_geom_hbond_angle_DHA
O3 H3 O1 . 0.859(9) 2.009(19) 2.734(3) 141(2)

loop_
_geom_torsion_atom_site_label_1
_geom_torsion_atom_site_label_2
_geom_torsion_atom_site_label_3
_geom_torsion_atom_site_label_4
_geom_torsion_site_symmetry_1
_geom_torsion_site_symmetry_2
_geom_torsion_site_symmetry_3
_geom_torsion_site_symmetry_4
_geom_torsion
_geom_torsion_publ_flag
Co1 O1 C1 O2 . . . . 154.9(2) ?
Co1 O1 C1 C4 . . . . -24.5(4) ?
Co2 O2 C1 O1 . . . . -27.3(4) ?
Co2 O2 C1 C4 . . . . 152.1(2) ?
Co2 O3 C2 C3 . . . . -96.0(8) ?
Co2 O3 C2 C3A . . . . 127.9(6) ?
Co2 N3 C5 C6 2_664 . . . 162.5(2) ?
Co2 N3 C5 C10 2_664 . . . -16.0(5) ?
O1 C1 C4 N1 . . . . -172.8(3) ?
O2 C1 C4 N1 . . . . 7.8(4) ?
N1 N2 N3 Co2 . . . 2_664 -165.54(18) ?
N1 N2 N3 C5 . . . . 1.1(3) ?
N1 C6 C7 C8 . . . . -178.3(3) ?
N2 N1 C4 C1 . . . . 102.4(3) ?
N2 N1 C6 C5 . . . . -0.4(3) ?
N2 N1 C6 C7 . . . . 177.0(3) ?
N2 N3 C5 C6 . . . . -1.4(3) ?
N2 N3 C5 C10 . . . . -179.9(3) ?
N3 C5 C6 N1 . . . . 1.1(3) ?
N3 C5 C6 C7 . . . . -176.7(3) ?
N3 C5 C10 C9 . . . . 177.7(3) ?
C4 N1 N2 N3 . . . . 174.0(2) ?
C4 N1 C6 C5 . . . . -174.1(3) ?
C4 N1 C6 C7 . . . . 3.3(5) ?
C5 C6 C7 C8 . . . . -1.3(5) ?
C6 N1 N2 N3 . . . . -0.5(3) ?
C6 N1 C4 C1 . . . . -84.3(4) ?
C6 C5 C10 C9 . . . . -0.7(5) ?
C6 C7 C8 C9 . . . . -0.8(5) ?
C7 C8 C9 C10 . . . . 2.1(6) ?
C8 C9 C10 C5 . . . . -1.3(5) ?
C10 C5 C6 N1 . . . . 179.8(3) ?
C10 C5 C6 C7 . . . . 2.0(5) ?
